data_4300066
loop_
_publ_author_name
'Gregory S. Hair'
'Scott L. Battle'
'Andreas Decken'
'Alan H. Cowley'
'Richard A. Jones'

_publ_section_title
;
Synthesis and Characterization of 8-(Dimethylamino)-1-naphthyl Derivatives
of Aluminum, Gallium, and Indium
;
_journal_name_full 'Inorganic Chemistry'
_journal_page_first 27
_journal_page_last 31
_journal_paper_doi 10.1021/ic990707q
_journal_volume 39
_journal_year 2000
_chemical_formula_sum 'C12 H12 Al Cl2 N'
_chemical_formula_weight 268.11
_space_group_IT_number 4
_symmetry_cell_setting monoclinic
_symmetry_space_group_name_Hall 'P 2yb'
_symmetry_space_group_name_H-M 'P 1 21 1'
_atom_sites_solution_hydrogens geom
_atom_sites_solution_primary direct
_atom_sites_solution_secondary difmap
_audit_creation_method SHELXL
_cell_angle_alpha 90.00
_cell_angle_beta 105.57(2)
_cell_angle_gamma 90.00
_cell_formula_units_Z 2
_cell_length_a 6.5340(10)
_cell_length_b 10.8010(10)
_cell_length_c 9.631(2)
_cell_measurement_temperature 293(2)
_cell_volume 654.75(19)
_computing_structure_refinement 'SHELXL-93 (Sheldrick, 1993)'
_computing_structure_solution 'SHELXS-86 (Sheldrick, 1990)'
_diffrn_ambient_temperature 293(2)
_diffrn_radiation_monochromator graphite
_diffrn_radiation_source 'fine-focus sealed tube'
_diffrn_radiation_type MoK\a
_diffrn_radiation_wavelength 0.71073
_diffrn_reflns_av_R_equivalents 0.0402
_diffrn_reflns_av_sigmaI/netI 0.0369
_diffrn_reflns_limit_h_max 8
_diffrn_reflns_limit_h_min -1
_diffrn_reflns_limit_k_max 14
_diffrn_reflns_limit_k_min -1
_diffrn_reflns_limit_l_max 12
_diffrn_reflns_limit_l_min -12
_diffrn_reflns_number 2177
_diffrn_reflns_theta_max 27.47
_diffrn_reflns_theta_min 2.20
_exptl_absorpt_coefficient_mu 0.535
_exptl_crystal_density_diffrn 1.360
_exptl_crystal_F_000 276
_refine_diff_density_max 0.290
_refine_diff_density_min -0.198
_refine_diff_density_rms 0.048
_refine_ls_abs_structure_details 'Flack H D (1983), Acta Cryst. A39, 876-881'
_refine_ls_abs_structure_Flack -0.06(13)
_refine_ls_extinction_method none
_refine_ls_goodness_of_fit_all 1.069
_refine_ls_goodness_of_fit_obs 1.096
_refine_ls_matrix_type full
_refine_ls_number_parameters 143
_refine_ls_number_reflns 1727
_refine_ls_number_restraints 0
_refine_ls_restrained_S_all 1.106
_refine_ls_restrained_S_obs 1.096
_refine_ls_R_factor_all 0.0627
_refine_ls_R_factor_obs 0.0453
_refine_ls_shift/esd_max 0.000
_refine_ls_shift/esd_mean 0.000
_refine_ls_structure_factor_coef Fsqd
_refine_ls_weighting_details 'w=1/[\s^2^(Fo^2^)+(0.0450P)^2^+0.2000P] where P=(Fo^2^+2Fc^2^)/3'
_refine_ls_weighting_scheme calc
_refine_ls_wR_factor_all 0.1142
_refine_ls_wR_factor_obs 0.1011
_reflns_number_observed 1369
_reflns_number_total 1739
_reflns_observed_criterion >2sigma(I)
_cod_depositor_comments
;
The following automatic conversions were performed:

'_refine_ls_weighting_scheme' value 'calc
w=1/[\s^2^(Fo^2^)+(0.0450P)^2^+0.2000P] where P=(Fo^2^+2Fc^2^)/3' was
changed to 'calc'. New tag '_refine_ls_weighting_details' was
created. The value of the new tag was set to
'w=1/[\s^2^(Fo^2^)+(0.0450P)^2^+0.2000P] where P=(Fo^2^+2Fc^2^)/3'.

Automatic conversion script
Id: cif_fix_values 3143 2015-03-26 13:38:13Z robertas 
;
_cod_original_cell_volume 654.8(2)
_cod_database_code 4300066

loop_
_symmetry_equiv_pos_as_xyz
'x, y, z'
'-x, y+1/2, -z'

loop_
_atom_site_aniso_label
_atom_site_aniso_U_11
_atom_site_aniso_U_22
_atom_site_aniso_U_33
_atom_site_aniso_U_23
_atom_site_aniso_U_13
_atom_site_aniso_U_12
Al 0.0589(7) 0.0625(8) 0.0525(5) 0.0024(6) 0.0123(5) 0.0043(7)
Cl1 0.1196(12) 0.0750(8) 0.0963(9) -0.0126(8) 0.0516(8) 0.0148(9)
Cl2 0.0919(10) 0.1340(15) 0.0716(7) 0.0209(9) -0.0055(6) 0.0188(10)
N 0.055(2) 0.051(2) 0.064(2) 0.005(2) 0.0241(15) 0.003(2)
C1 0.042(2) 0.057(2) 0.059(2) 0.000(2) 0.011(2) 0.004(2)
C2 0.056(3) 0.069(3) 0.073(2) 0.001(3) 0.011(2) -0.008(3)
C3 0.073(3) 0.079(4) 0.093(3) 0.013(3) 0.040(3) -0.009(3)
C4 0.085(3) 0.072(3) 0.067(2) 0.009(2) 0.034(2) 0.006(3)
C5 0.107(4) 0.067(3) 0.057(2) -0.001(3) 0.011(2) 0.006(3)
C6 0.090(4) 0.075(3) 0.064(3) -0.006(3) -0.008(2) -0.012(3)
C7 0.063(3) 0.067(3) 0.083(3) 0.000(3) 0.003(2) -0.012(3)
C8 0.050(2) 0.047(2) 0.060(2) 0.002(2) 0.013(2) 0.002(2)
C9 0.043(2) 0.045(2) 0.056(2) 0.003(2) 0.0124(15) 0.005(2)
C10 0.067(2) 0.054(2) 0.056(2) 0.007(2) 0.016(2) 0.011(2)
C11 0.071(3) 0.089(4) 0.103(3) -0.004(3) 0.047(3) -0.007(3)
C12 0.098(4) 0.052(3) 0.079(3) 0.015(2) 0.031(3) 0.014(3)

loop_
_atom_site_label
_atom_site_type_symbol
_atom_site_fract_x
_atom_site_fract_y
_atom_site_fract_z
_atom_site_U_iso_or_equiv
_atom_site_thermal_displace_type
_atom_site_occupancy
_atom_site_calc_flag
_atom_site_refinement_flags
_atom_site_disorder_group
Al Al 0.8029(2) 1.0000 0.87187(12) 0.0585(3) Uani 1 d . .
Cl1 Cl 0.6064(3) 1.1216(2) 0.9513(2) 0.0926(5) Uani 1 d . .
Cl2 Cl 1.0326(2) 0.9255(3) 1.04878(13) 0.1045(6) Uani 1 d . .
N N 0.6151(5) 0.8640(4) 0.7637(3) 0.0549(8) Uani 1 d . .
C1 C 0.8808(6) 1.0446(5) 0.6982(4) 0.0533(9) Uani 1 d . .
C2 C 1.0213(7) 1.1248(6) 0.6656(5) 0.0670(11) Uani 1 d . .
H2A H 1.1104(7) 1.1740(6) 0.7416(5) 0.089(7) Uiso 1 d R .
C3 C 1.0384(6) 1.1380(4) 0.5231(4) 0.0779(14) Uani 1 d . .
H3A H 1.1364(6) 1.1967(4) 0.5031(4) 0.089(7) Uiso 1 d R .
C4 C 0.9173(6) 1.0711(4) 0.4127(4) 0.0724(13) Uani 1 d R .
H4A H 0.9339(6) 1.0797(4) 0.3169(4) 0.089(7) Uiso 1 d R .
C5 C 0.6193(10) 0.9232(6) 0.3280(5) 0.0793(14) Uani 1 d . .
H5A H 0.6276(10) 0.9318(6) 0.2302(5) 0.089(7) Uiso 1 d R .
C6 C 0.4749(9) 0.8457(6) 0.3577(5) 0.0819(15) Uani 1 d . .
H6A H 0.3756(9) 0.8042(6) 0.2792(5) 0.089(7) Uiso 1 d R .
C7 C 0.4672(8) 0.8247(6) 0.5009(6) 0.0742(13) Uani 1 d . .
H7A H 0.3687(8) 0.7660(6) 0.5203(6) 0.089(7) Uiso 1 d R .
C8 C 0.6043(6) 0.8874(4) 0.6099(4) 0.0523(9) Uani 1 d . .
C9 C 0.7518(6) 0.9738(4) 0.5833(4) 0.0483(9) Uani 1 d . .
C10 C 0.7606(7) 0.9902(5) 0.4382(4) 0.0590(10) Uani 1 d . .
C11 C 0.3990(8) 0.8641(7) 0.7893(6) 0.084(2) Uani 1 d . .
H11A H 0.3135(8) 0.7982(7) 0.7367(6) 0.096(7) Uiso 1 d R .
H11B H 0.4090(8) 0.8561(7) 0.8906(6) 0.096(7) Uiso 1 d R .
H11C H 0.3349(8) 0.9419(7) 0.7544(6) 0.096(7) Uiso 1 d R .
C12 C 0.7157(9) 0.7402(5) 0.8040(5) 0.0751(14) Uani 1 d . .
H12A H 0.6215(9) 0.6779(5) 0.7511(5) 0.096(7) Uiso 1 d R .
H12B H 0.8506(9) 0.7338(5) 0.7835(5) 0.096(7) Uiso 1 d R .
H12C H 0.7347(9) 0.7289(5) 0.9060(5) 0.096(7) Uiso 1 d R .

loop_
_atom_type_symbol
_atom_type_description
_atom_type_scat_dispersion_real
_atom_type_scat_dispersion_imag
_atom_type_scat_source
C C 0.0033 0.0016 'International Tables Vol C Tables 4.2.6.8 and 6.1.1.4'
H H 0.0000 0.0000 'International Tables Vol C Tables 4.2.6.8 and 6.1.1.4'
N N 0.0061 0.0033 'International Tables Vol C Tables 4.2.6.8 and 6.1.1.4'
Cl Cl 0.1484 0.1585 'International Tables Vol C Tables 4.2.6.8 and 6.1.1.4'
Al Al 0.0645 0.0514 'International Tables Vol C Tables 4.2.6.8 and 6.1.1.4'

loop_
_geom_angle_atom_site_label_1
_geom_angle_atom_site_label_2
_geom_angle_atom_site_label_3
_geom_angle
_geom_angle_site_symmetry_1
_geom_angle_site_symmetry_3
_geom_angle_publ_flag
C1 Al N 90.0(2) . . ?
C1 Al Cl2 119.94(14) . . ?
N Al Cl2 110.04(13) . . ?
C1 Al Cl1 118.9(2) . . ?
N Al Cl1 107.12(12) . . ?
Cl2 Al Cl1 108.32(8) . . ?
C8 N C12 108.1(3) . . ?
C8 N C11 111.7(3) . . ?
C12 N C11 109.0(4) . . ?
C8 N Al 104.5(2) . . ?
C12 N Al 110.7(3) . . ?
C11 N Al 112.6(3) . . ?
C2 C1 C9 117.3(4) . . ?
C2 C1 Al 135.2(3) . . ?
C9 C1 Al 107.5(3) . . ?
C1 C2 C3 121.5(4) . . ?
C4 C3 C2 121.8(3) . . ?
C3 C4 C10 119.4(2) . . ?
C6 C5 C10 121.0(4) . . ?
C5 C6 C7 121.1(4) . . ?
C8 C7 C6 118.9(5) . . ?
C7 C8 C9 121.9(4) . . ?
C7 C8 N 121.9(4) . . ?
C9 C8 N 116.2(3) . . ?
C8 C9 C1 120.3(3) . . ?
C8 C9 C10 118.0(4) . . ?
C1 C9 C10 121.7(4) . . ?
C5 C10 C4 123.0(4) . . ?
C5 C10 C9 119.0(4) . . ?
C4 C10 C9 117.9(4) . . ?

loop_
_geom_bond_atom_site_label_1
_geom_bond_atom_site_label_2
_geom_bond_distance
_geom_bond_site_symmetry_2
_geom_bond_publ_flag
Al C1 1.935(4) . ?
Al N 2.016(4) . ?
Al Cl2 2.105(2) . ?
Al Cl1 2.118(2) . ?
N C8 1.486(5) . ?
N C12 1.494(6) . ?
N C11 1.497(5) . ?
C1 C2 1.360(6) . ?
C1 C9 1.421(5) . ?
C2 C3 1.413(5) . ?
C3 C4 1.35 . ?
C4 C10 1.417(6) . ?
C5 C6 1.348(8) . ?
C5 C10 1.406(7) . ?
C6 C7 1.412(7) . ?
C7 C8 1.363(6) . ?
C8 C9 1.413(6) . ?
C9 C10 1.425(5) . ?
